data_7158428
loop_
_publ_author_name
'Baire, Beeraiah'
'Santhi, Jampani'

_publ_section_title
;
 Ag(I)-Promoted homo-dimerization of 2-(alk-2-yn-1-onyl)-1-alkynylbenzenes
 <i>via</i> a [4 + 2] cycloaddition of benzopyrylium ions: access to
 structurally unique naphthalenes.
;
_journal_issue 1
_journal_name_full 'Organic &amp; biomolecular chemistry'
_journal_page_first 247
_journal_page_last 251
_journal_paper_doi 10.1039/d1ob02229f
_journal_volume 20
_journal_year 2021
_chemical_formula_moiety 'C30 H28 O2'
_chemical_formula_sum 'C30 H28 O2'
_chemical_formula_weight 420.52
_space_group_crystal_system triclinic
_space_group_IT_number 2
_space_group_name_Hall '-P 1'
_space_group_name_H-M_alt 'P -1'
_atom_sites_solution_hydrogens geom
_audit_creation_method SHELXL-2014/7
_audit_update_record
;
2018-11-14 deposited with the CCDC.	2021-12-02 downloaded from the CCDC.
;
_cell_angle_alpha 73.101(2)
_cell_angle_beta 82.359(2)
_cell_angle_gamma 83.312(2)
_cell_formula_units_Z 2
_cell_length_a 8.9341(4)
_cell_length_b 10.7311(5)
_cell_length_c 12.8284(5)
_cell_measurement_reflns_used 3962
_cell_measurement_temperature 296(2)
_cell_measurement_theta_max 24.68
_cell_measurement_theta_min 2.92
_cell_volume 1162.40(9)
_computing_cell_refinement 'Bruker SAINT'
_computing_data_collection 'Bruker APEX2'
_computing_data_reduction 'Bruker SAINT'
_computing_molecular_graphics 'Bruker SHELXTL'
_computing_publication_material 'Bruker SHELXTL'
_computing_structure_refinement 'SHELXL-2014/7 (Sheldrick, 2014)'
_computing_structure_solution 'SHELXS-97 (Sheldrick 2008)'
_diffrn_ambient_temperature 296(2)
_diffrn_measured_fraction_theta_full 0.995
_diffrn_measured_fraction_theta_max 0.995
_diffrn_measurement_device_type 'Bruker APEX-II CCD'
_diffrn_measurement_method '\f and \w scans'
_diffrn_radiation_type MoK\a
_diffrn_radiation_wavelength 0.71073
_diffrn_reflns_av_R_equivalents 0.0222
_diffrn_reflns_av_unetI/netI 0.0272
_diffrn_reflns_Laue_measured_fraction_full 0.995
_diffrn_reflns_Laue_measured_fraction_max 0.995
_diffrn_reflns_limit_h_max 8
_diffrn_reflns_limit_h_min -10
_diffrn_reflns_limit_k_max 12
_diffrn_reflns_limit_k_min -12
_diffrn_reflns_limit_l_max 15
_diffrn_reflns_limit_l_min -15
_diffrn_reflns_number 14444
_diffrn_reflns_point_group_measured_fraction_full 0.995
_diffrn_reflns_point_group_measured_fraction_max 0.995
_diffrn_reflns_theta_full 24.997
_diffrn_reflns_theta_max 24.997
_diffrn_reflns_theta_min 1.668
_exptl_absorpt_coefficient_mu 0.074
_exptl_absorpt_correction_T_max 0.993
_exptl_absorpt_correction_T_min 0.982
_exptl_absorpt_correction_type multi-scan
_exptl_absorpt_process_details 'SADABS V2014/5(Bruker AXS.Inc)'
_exptl_crystal_colour brown
_exptl_crystal_density_diffrn 1.201
_exptl_crystal_description Block
_exptl_crystal_F_000 448
_exptl_crystal_size_max 0.250
_exptl_crystal_size_mid 0.220
_exptl_crystal_size_min 0.100
_refine_diff_density_max 0.179
_refine_diff_density_min -0.164
_refine_diff_density_rms 0.032
_refine_ls_extinction_coef 0.004(2)
_refine_ls_extinction_expression Fc^*^=kFc[1+0.001xFc^2^\l^3^/sin(2\q)]^-1/4^
_refine_ls_extinction_method 'SHELXL-2014/7 (Sheldrick 2014'
_refine_ls_goodness_of_fit_ref 1.016
_refine_ls_hydrogen_treatment constr
_refine_ls_matrix_type full
_refine_ls_number_parameters 331
_refine_ls_number_reflns 4096
_refine_ls_number_restraints 8
_refine_ls_restrained_S_all 1.015
_refine_ls_R_factor_all 0.0982
_refine_ls_R_factor_gt 0.0546
_refine_ls_shift/su_max 0.004
_refine_ls_shift/su_mean 0.001
_refine_ls_structure_factor_coef Fsqd
_refine_ls_weighting_details 'w=1/[\s^2^(Fo^2^)+(0.0751P)^2^+0.3894P] where P=(Fo^2^+2Fc^2^)/3'
_refine_ls_weighting_scheme calc
_refine_ls_wR_factor_gt 0.1427
_refine_ls_wR_factor_ref 0.1833
_reflns_Friedel_coverage 0.000
_reflns_number_gt 2402
_reflns_number_total 4096
_reflns_threshold_expression 'I > 2\s(I)'
_cod_data_source_file d1ob02229f2.cif
_cod_data_source_block 110_a
_cod_depositor_comments 'Adding full bibliography for 7158428--7158430.cif.'
_cod_database_code 7158428
_shelx_shelxl_version_number 2014/7
_shelx_space_group_comment
; 
The symmetry employed for this shelxl refinement is uniquely defined 
by the following loop, which should always be used as a source of 
symmetry information in preference to the above space-group names. 
They are only intended as comments. 
;
_shelx_estimated_absorpt_t_min 0.982
_shelx_estimated_absorpt_t_max 0.993

loop_
_space_group_symop_operation_xyz
'x, y, z'
'-x, -y, -z'

loop_
_atom_site_label
_atom_site_type_symbol
_atom_site_fract_x
_atom_site_fract_y
_atom_site_fract_z
_atom_site_U_iso_or_equiv
_atom_site_adp_type
_atom_site_occupancy
_atom_site_site_symmetry_order
_atom_site_calc_flag
_atom_site_refinement_flags_posn
_atom_site_refinement_flags_adp
_atom_site_refinement_flags_occupancy
_atom_site_disorder_assembly
_atom_site_disorder_group
C1 C 0.7375(3) 0.5996(2) 0.42233(18) 0.0591(6) Uani 1 1 d . . . . .
H1 H 0.7136 0.6800 0.3730 0.071 Uiso 1 1 calc R U . . .
C2 C 0.8496(3) 0.5185(2) 0.38937(18) 0.0609(6) Uani 1 1 d . . . . .
C3 C 0.8895(2) 0.3945(2) 0.46324(19) 0.0581(6) Uani 1 1 d . . . . .
C4 C 1.0083(3) 0.3082(3) 0.4334(2) 0.0761(8) Uani 1 1 d . . . . .
H4 H 1.0621 0.3329 0.3644 0.091 Uiso 1 1 calc R U . . .
C5 C 1.0452(3) 0.1904(3) 0.5031(3) 0.0874(9) Uani 1 1 d . . . . .
H5 H 1.1235 0.1349 0.4817 0.105 Uiso 1 1 calc R U . . .
C6 C 0.9671(3) 0.1528(3) 0.6053(3) 0.0849(8) Uani 1 1 d . . . . .
H6 H 0.9927 0.0717 0.6530 0.102 Uiso 1 1 calc R U . . .
C7 C 0.8521(3) 0.2336(3) 0.6376(2) 0.0730(7) Uani 1 1 d . . . . .
H7 H 0.8010 0.2059 0.7074 0.088 Uiso 1 1 calc R U . . .
C8 C 0.8082(2) 0.3576(2) 0.56861(18) 0.0537(6) Uani 1 1 d . . . . .
C9 C 0.6860(2) 0.4463(2) 0.60176(16) 0.0486(5) Uani 1 1 d . . . . .
C10 C 0.5952(2) 0.4152(2) 0.70602(17) 0.0526(5) Uani 1 1 d . . . . .
C11 C 0.4855(3) 0.5052(2) 0.73297(18) 0.0597(6) Uani 1 1 d . . . . .
C12 C 0.4553(3) 0.6316(2) 0.6590(2) 0.0593(6) Uani 1 1 d . . . . .
C13 C 0.3409(3) 0.7226(3) 0.6867(3) 0.0811(8) Uani 1 1 d . . . . .
H13 H 0.2848 0.7012 0.7550 0.097 Uiso 1 1 calc R U . . .
C14 C 0.3122(4) 0.8408(3) 0.6144(3) 0.0913(9) Uani 1 1 d . . . . .
H14 H 0.2373 0.9003 0.6337 0.110 Uiso 1 1 calc R U . . .
C15 C 0.3936(4) 0.8731(3) 0.5127(3) 0.0844(8) Uani 1 1 d . . . . .
H15 H 0.3725 0.9541 0.4634 0.101 Uiso 1 1 calc R U . . .
C16 C 0.5047(3) 0.7874(2) 0.4835(2) 0.0711(7) Uani 1 1 d . . . . .
H16 H 0.5587 0.8111 0.4146 0.085 Uiso 1 1 calc R U . . .
C17 C 0.5392(2) 0.6638(2) 0.55580(18) 0.0538(6) Uani 1 1 d . . . . .
C18 C 0.6545(2) 0.5693(2) 0.52743(17) 0.0497(5) Uani 1 1 d . . . . .
C19 C 0.9213(4) 0.5703(3) 0.2766(2) 0.0875(8) Uani 1 1 d . . . . .
H19 H 0.8823 0.6526 0.2382 0.105 Uiso 1 1 calc R U . . .
C20 C 0.6003(3) 0.2840(2) 0.79152(19) 0.0609(6) Uani 1 1 d . . . . .
C21 C 0.6896(3) 0.2682(3) 0.88525(19) 0.0732(7) Uani 1 1 d . . . . .
H21A H 0.6422 0.3265 0.9277 0.088 Uiso 1 1 calc R U . . .
H21B H 0.7903 0.2955 0.8565 0.088 Uiso 1 1 calc R U . . .
C22 C 0.7050(3) 0.1308(3) 0.9613(2) 0.0889(9) Uani 1 1 d . . . . .
H22A H 0.6046 0.1008 0.9860 0.107 Uiso 1 1 calc R U . . .
H22B H 0.7596 0.0735 0.9204 0.107 Uiso 1 1 calc R U . . .
C23 C 0.7842(5) 0.1189(4) 1.0582(3) 0.1178(12) Uani 1 1 d . . . . .
H23A H 0.7283 0.1745 1.1002 0.141 Uiso 1 1 calc R U . . .
H23B H 0.8838 0.1506 1.0336 0.141 Uiso 1 1 calc R U . . .
C24 C 0.8023(5) -0.0188(4) 1.1324(3) 0.1552(17) Uani 1 1 d . . . . .
H24A H 0.7041 -0.0491 1.1612 0.233 Uiso 1 1 calc R U . . .
H24B H 0.8580 -0.0198 1.1917 0.233 Uiso 1 1 calc R U . . .
H24C H 0.8562 -0.0750 1.0914 0.233 Uiso 1 1 calc R U . . .
C25 C 0.3932(3) 0.4715(3) 0.8361(2) 0.0808(8) Uani 1 1 d . . . . .
C26 C 0.3137(4) 0.4479(3) 0.9185(3) 0.1127(12) Uani 1 1 d D . . . .
C27 C 0.1816(8) 0.4164(8) 1.0069(5) 0.138(3) Uani 0.642(9) 1 d D . P A 1
H27A H 0.1769 0.4757 1.0519 0.166 Uiso 0.642(9) 1 calc R U P A 1
H27B H 0.0889 0.4341 0.9716 0.166 Uiso 0.642(9) 1 calc R U P A 1
C28 C 0.1852(10) 0.2777(8) 1.0818(7) 0.157(5) Uani 0.642(9) 1 d D . P A 1
H28A H 0.1999 0.2141 1.0402 0.189 Uiso 0.642(9) 1 calc R U P A 1
H28B H 0.0929 0.2632 1.1313 0.189 Uiso 0.642(9) 1 calc R U P A 1
C29 C 0.3209(8) 0.2715(8) 1.1436(8) 0.158(4) Uani 0.642(9) 1 d D . P A 1
H29A H 0.3112 0.3441 1.1754 0.190 Uiso 0.642(9) 1 calc R U P A 1
H29B H 0.4134 0.2769 1.0940 0.190 Uiso 0.642(9) 1 calc R U P A 1
C30 C 0.3269(16) 0.1428(10) 1.2334(7) 0.175(6) Uani 0.642(9) 1 d D . P A 1
H30A H 0.2266 0.1262 1.2686 0.263 Uiso 0.642(9) 1 calc R U P A 1
H30B H 0.3908 0.1477 1.2864 0.263 Uiso 0.642(9) 1 calc R U P A 1
H30C H 0.3670 0.0733 1.2020 0.263 Uiso 0.642(9) 1 calc R U P A 1
C27A C 0.2688(14) 0.3992(12) 1.0476(10) 0.103(4) Uani 0.359(9) 1 d D . P A 2
H27C H 0.3482 0.4117 1.0874 0.123 Uiso 0.359(9) 1 calc R U P A 2
H27D H 0.1751 0.4451 1.0690 0.123 Uiso 0.359(9) 1 calc R U P A 2
C28A C 0.250(3) 0.2548(13) 1.0681(17) 0.258(19) Uani 0.359(9) 1 d D . P A 2
H28C H 0.2000 0.2442 1.0089 0.310 Uiso 0.359(9) 1 calc R U P A 2
H28D H 0.3497 0.2084 1.0659 0.310 Uiso 0.359(9) 1 calc R U P A 2
C29A C 0.1600(18) 0.1920(14) 1.1761(11) 0.159(7) Uani 0.359(9) 1 d D . P A 2
H29C H 0.0926 0.1304 1.1700 0.191 Uiso 0.359(9) 1 calc R U P A 2
H29D H 0.1048 0.2553 1.2107 0.191 Uiso 0.359(9) 1 calc R U P A 2
C30A C 0.301(3) 0.1258(17) 1.231(2) 0.25(2) Uani 0.359(9) 1 d D . P A 2
H30D H 0.3302 0.0454 1.2119 0.374 Uiso 0.359(9) 1 calc R U P A 2
H30E H 0.2790 0.1076 1.3087 0.374 Uiso 0.359(9) 1 calc R U P A 2
H30F H 0.3815 0.1824 1.2058 0.374 Uiso 0.359(9) 1 calc R U P A 2
O1 O 1.0227(3) 0.5201(2) 0.22829(18) 0.1154(8) Uani 1 1 d . . . . .
O2 O 0.5251(2) 0.19995(17) 0.78560(15) 0.0814(6) Uani 1 1 d . . . . .

loop_
_atom_site_aniso_label
_atom_site_aniso_U_11
_atom_site_aniso_U_22
_atom_site_aniso_U_33
_atom_site_aniso_U_23
_atom_site_aniso_U_13
_atom_site_aniso_U_12
C1 0.0688(15) 0.0559(14) 0.0521(13) -0.0103(11) -0.0082(11) -0.0130(12)
C2 0.0627(14) 0.0699(16) 0.0530(13) -0.0211(12) -0.0012(11) -0.0131(12)
C3 0.0504(12) 0.0709(16) 0.0591(14) -0.0271(13) -0.0065(11) -0.0057(11)
C4 0.0626(15) 0.092(2) 0.0775(18) -0.0364(16) 0.0016(13) 0.0015(14)
C5 0.0651(17) 0.096(2) 0.105(2) -0.045(2) -0.0110(16) 0.0216(15)
C6 0.0784(18) 0.0770(19) 0.094(2) -0.0232(16) -0.0180(17) 0.0219(15)
C7 0.0690(16) 0.0750(18) 0.0695(16) -0.0174(14) -0.0080(13) 0.0101(13)
C8 0.0514(12) 0.0549(14) 0.0568(13) -0.0174(11) -0.0123(10) -0.0007(10)
C9 0.0490(12) 0.0509(13) 0.0491(12) -0.0165(10) -0.0100(10) -0.0058(10)
C10 0.0568(13) 0.0506(13) 0.0513(12) -0.0140(10) -0.0073(10) -0.0061(10)
C11 0.0639(14) 0.0604(15) 0.0566(14) -0.0215(12) -0.0006(11) -0.0055(11)
C12 0.0607(14) 0.0527(14) 0.0701(15) -0.0267(12) -0.0079(12) -0.0019(11)
C13 0.0811(18) 0.0729(19) 0.093(2) -0.0379(16) -0.0002(15) 0.0076(14)
C14 0.092(2) 0.067(2) 0.122(3) -0.0442(19) -0.020(2) 0.0204(15)
C15 0.098(2) 0.0545(16) 0.103(2) -0.0229(16) -0.0321(19) 0.0112(15)
C16 0.0821(17) 0.0578(16) 0.0747(17) -0.0169(13) -0.0191(14) -0.0019(13)
C17 0.0576(13) 0.0467(13) 0.0613(14) -0.0176(11) -0.0159(11) -0.0041(10)
C18 0.0532(12) 0.0499(13) 0.0492(12) -0.0144(10) -0.0124(10) -0.0076(10)
C19 0.096(2) 0.099(2) 0.0673(17) -0.0261(16) 0.0104(16) -0.0239(17)
C20 0.0642(14) 0.0618(15) 0.0552(14) -0.0153(12) -0.0026(11) -0.0057(12)
C21 0.0798(17) 0.0785(18) 0.0582(15) -0.0121(13) -0.0096(13) -0.0097(13)
C22 0.099(2) 0.091(2) 0.0669(17) -0.0020(15) -0.0202(15) -0.0067(16)
C23 0.137(3) 0.129(3) 0.079(2) -0.008(2) -0.035(2) -0.002(2)
C24 0.176(4) 0.160(4) 0.100(3) 0.025(3) -0.059(3) -0.005(3)
C25 0.0886(19) 0.0746(18) 0.0747(18) -0.0242(15) 0.0102(16) -0.0012(14)
C26 0.140(3) 0.088(2) 0.090(2) -0.0215(18) 0.042(2) 0.001(2)
C27 0.123(6) 0.182(7) 0.066(4) -0.003(4) 0.034(4) 0.035(6)
C28 0.139(7) 0.249(11) 0.088(7) -0.038(7) 0.043(5) -0.116(7)
C29 0.129(6) 0.192(10) 0.163(8) -0.057(8) -0.015(5) -0.038(6)
C30 0.235(13) 0.191(13) 0.090(5) 0.012(6) -0.042(6) -0.081(10)
C27A 0.083(7) 0.101(9) 0.120(10) -0.028(7) 0.009(6) -0.021(7)
C28A 0.20(2) 0.47(5) 0.128(17) -0.12(3) 0.101(18) -0.18(3)
C29A 0.218(17) 0.111(10) 0.122(11) -0.003(8) -0.002(11) -0.010(10)
C30A 0.30(4) 0.090(13) 0.38(4) -0.11(2) -0.07(3) 0.032(16)
O1 0.1129(17) 0.144(2) 0.0836(14) -0.0394(14) 0.0345(13) -0.0174(14)
O2 0.0920(13) 0.0675(12) 0.0837(13) -0.0110(10) -0.0172(10) -0.0191(10)

loop_
_atom_type_symbol
_atom_type_description
_atom_type_scat_dispersion_real
_atom_type_scat_dispersion_imag
_atom_type_scat_source
C C 0.0033 0.0016 'International Tables Vol C Tables 4.2.6.8 and 6.1.1.4'
H H 0.0000 0.0000 'International Tables Vol C Tables 4.2.6.8 and 6.1.1.4'
O O 0.0106 0.0060 'International Tables Vol C Tables 4.2.6.8 and 6.1.1.4'

loop_
_geom_angle_atom_site_label_1
_geom_angle_atom_site_label_2
_geom_angle_atom_site_label_3
_geom_angle
_geom_angle_site_symmetry_1
_geom_angle_site_symmetry_3
_geom_angle_publ_flag
C2 C1 C18 123.9(2) . . ?
C2 C1 H1 118.0 . . ?
C18 C1 H1 118.0 . . ?
C1 C2 C3 119.5(2) . . ?
C1 C2 C19 114.8(2) . . ?
C3 C2 C19 125.8(2) . . ?
C4 C3 C8 119.4(2) . . ?
C4 C3 C2 121.4(2) . . ?
C8 C3 C2 119.2(2) . . ?
C5 C4 C3 121.4(3) . . ?
C5 C4 H4 119.3 . . ?
C3 C4 H4 119.3 . . ?
C4 C5 C6 120.0(2) . . ?
C4 C5 H5 120.0 . . ?
C6 C5 H5 120.0 . . ?
C7 C6 C5 120.5(3) . . ?
C7 C6 H6 119.7 . . ?
C5 C6 H6 119.7 . . ?
C6 C7 C8 122.1(3) . . ?
C6 C7 H7 118.9 . . ?
C8 C7 H7 118.9 . . ?
C7 C8 C3 116.6(2) . . ?
C7 C8 C9 123.1(2) . . ?
C3 C8 C9 120.3(2) . . ?
C18 C9 C10 117.70(19) . . ?
C18 C9 C8 118.36(19) . . ?
C10 C9 C8 123.94(19) . . ?
C11 C10 C9 120.7(2) . . ?
C11 C10 C20 113.59(19) . . ?
C9 C10 C20 125.56(19) . . ?
C10 C11 C12 121.9(2) . . ?
C10 C11 C25 120.0(2) . . ?
C12 C11 C25 118.0(2) . . ?
C17 C12 C13 119.7(2) . . ?
C17 C12 C11 118.77(19) . . ?
C13 C12 C11 121.5(2) . . ?
C14 C13 C12 120.5(3) . . ?
C14 C13 H13 119.7 . . ?
C12 C13 H13 119.7 . . ?
C13 C14 C15 120.3(3) . . ?
C13 C14 H14 119.9 . . ?
C15 C14 H14 119.9 . . ?
C16 C15 C14 120.6(3) . . ?
C16 C15 H15 119.7 . . ?
C14 C15 H15 119.7 . . ?
C15 C16 C17 121.3(3) . . ?
C15 C16 H16 119.4 . . ?
C17 C16 H16 119.4 . . ?
C12 C17 C16 117.7(2) . . ?
C12 C17 C18 119.3(2) . . ?
C16 C17 C18 123.0(2) . . ?
C9 C18 C1 118.73(19) . . ?
C9 C18 C17 121.51(19) . . ?
C1 C18 C17 119.8(2) . . ?
O1 C19 C2 128.4(3) . . ?
O1 C19 H19 115.8 . . ?
C2 C19 H19 115.8 . . ?
O2 C20 C21 122.7(2) . . ?
O2 C20 C10 119.7(2) . . ?
C21 C20 C10 117.4(2) . . ?
C20 C21 C22 115.0(2) . . ?
C20 C21 H21A 108.5 . . ?
C22 C21 H21A 108.5 . . ?
C20 C21 H21B 108.5 . . ?
C22 C21 H21B 108.5 . . ?
H21A C21 H21B 107.5 . . ?
C23 C22 C21 114.3(3) . . ?
C23 C22 H22A 108.7 . . ?
C21 C22 H22A 108.7 . . ?
C23 C22 H22B 108.7 . . ?
C21 C22 H22B 108.7 . . ?
H22A C22 H22B 107.6 . . ?
C22 C23 C24 114.0(3) . . ?
C22 C23 H23A 108.7 . . ?
C24 C23 H23A 108.7 . . ?
C22 C23 H23B 108.7 . . ?
C24 C23 H23B 108.7 . . ?
H23A C23 H23B 107.6 . . ?
C23 C24 H24A 109.5 . . ?
C23 C24 H24B 109.5 . . ?
H24A C24 H24B 109.5 . . ?
C23 C24 H24C 109.5 . . ?
H24A C24 H24C 109.5 . . ?
H24B C24 H24C 109.5 . . ?
C26 C25 C11 177.3(3) . . ?
C25 C26 C27 165.8(5) . . ?
C25 C26 C27A 157.5(6) . . ?
C28 C27 C26 116.4(5) . . ?
C28 C27 H27A 108.2 . . ?
C26 C27 H27A 108.2 . . ?
C28 C27 H27B 108.2 . . ?
C26 C27 H27B 108.2 . . ?
H27A C27 H27B 107.3 . . ?
C27 C28 C29 102.2(6) . . ?
C27 C28 H28A 111.3 . . ?
C29 C28 H28A 111.3 . . ?
C27 C28 H28B 111.3 . . ?
C29 C28 H28B 111.3 . . ?
H28A C28 H28B 109.2 . . ?
C28 C29 C30 108.3(6) . . ?
C28 C29 H29A 110.0 . . ?
C30 C29 H29A 110.0 . . ?
C28 C29 H29B 110.0 . . ?
C30 C29 H29B 110.0 . . ?
H29A C29 H29B 108.4 . . ?
C29 C30 H30A 109.5 . . ?
C29 C30 H30B 109.5 . . ?
H30A C30 H30B 109.5 . . ?
C29 C30 H30C 109.5 . . ?
H30A C30 H30C 109.5 . . ?
H30B C30 H30C 109.5 . . ?
C28A C27A C26 103.3(9) . . ?
C28A C27A H27C 111.1 . . ?
C26 C27A H27C 111.1 . . ?
C28A C27A H27D 111.1 . . ?
C26 C27A H27D 111.1 . . ?
H27C C27A H27D 109.1 . . ?
C29A C28A C27A 114.8(12) . . ?
C29A C28A H28C 108.6 . . ?
C27A C28A H28C 108.6 . . ?
C29A C28A H28D 108.6 . . ?
C27A C28A H28D 108.6 . . ?
H28C C28A H28D 107.6 . . ?
C28A C29A C30A 93.5(18) . . ?
C28A C29A H29C 113.0 . . ?
C30A C29A H29C 113.0 . . ?
C28A C29A H29D 113.0 . . ?
C30A C29A H29D 113.0 . . ?
H29C C29A H29D 110.4 . . ?
C29A C30A H30D 109.5 . . ?
C29A C30A H30E 109.5 . . ?
H30D C30A H30E 109.5 . . ?
C29A C30A H30F 109.5 . . ?
H30D C30A H30F 109.5 . . ?
H30E C30A H30F 109.5 . . ?

loop_
_geom_bond_atom_site_label_1
_geom_bond_atom_site_label_2
_geom_bond_distance
_geom_bond_site_symmetry_2
_geom_bond_publ_flag
C1 C2 1.356(3) . ?
C1 C18 1.417(3) . ?
C1 H1 0.9300 . ?
C2 C3 1.429(3) . ?
C2 C19 1.477(4) . ?
C3 C4 1.415(3) . ?
C3 C8 1.416(3) . ?
C4 C5 1.353(4) . ?
C4 H4 0.9300 . ?
C5 C6 1.373(4) . ?
C5 H5 0.9300 . ?
C6 C7 1.367(3) . ?
C6 H6 0.9300 . ?
C7 C8 1.412(3) . ?
C7 H7 0.9300 . ?
C8 C9 1.466(3) . ?
C9 C18 1.408(3) . ?
C9 C10 1.440(3) . ?
C10 C11 1.377(3) . ?
C10 C20 1.513(3) . ?
C11 C12 1.431(3) . ?
C11 C25 1.436(3) . ?
C12 C17 1.401(3) . ?
C12 C13 1.413(3) . ?
C13 C14 1.355(4) . ?
C13 H13 0.9300 . ?
C14 C15 1.377(4) . ?
C14 H14 0.9300 . ?
C15 C16 1.363(4) . ?
C15 H15 0.9300 . ?
C16 C17 1.407(3) . ?
C16 H16 0.9300 . ?
C17 C18 1.447(3) . ?
C19 O1 1.194(3) . ?
C19 H19 0.9300 . ?
C20 O2 1.210(3) . ?
C20 C21 1.489(3) . ?
C21 C22 1.516(3) . ?
C21 H21A 0.9700 . ?
C21 H21B 0.9700 . ?
C22 C23 1.477(4) . ?
C22 H22A 0.9700 . ?
C22 H22B 0.9700 . ?
C23 C24 1.511(5) . ?
C23 H23A 0.9700 . ?
C23 H23B 0.9700 . ?
C24 H24A 0.9600 . ?
C24 H24B 0.9600 . ?
C24 H24C 0.9600 . ?
C25 C26 1.171(4) . ?
C26 C27 1.519(2) . ?
C26 C27A 1.596(12) . ?
C27 C28 1.519(2) . ?
C27 H27A 0.9700 . ?
C27 H27B 0.9700 . ?
C28 C29 1.519(2) . ?
C28 H28A 0.9700 . ?
C28 H28B 0.9700 . ?
C29 C30 1.520(2) . ?
C29 H29A 0.9700 . ?
C29 H29B 0.9700 . ?
C30 H30A 0.9600 . ?
C30 H30B 0.9600 . ?
C30 H30C 0.9600 . ?
C27A C28A 1.520(2) . ?
C27A H27C 0.9700 . ?
C27A H27D 0.9700 . ?
C28A C29A 1.519(2) . ?
C28A H28C 0.9700 . ?
C28A H28D 0.9700 . ?
C29A C30A 1.520(2) . ?
C29A H29C 0.9700 . ?
C29A H29D 0.9700 . ?
C30A H30D 0.9600 . ?
C30A H30E 0.9600 . ?
C30A H30F 0.9600 . ?

loop_
_geom_torsion_atom_site_label_1
_geom_torsion_atom_site_label_2
_geom_torsion_atom_site_label_3
_geom_torsion_atom_site_label_4
_geom_torsion
_geom_torsion_site_symmetry_1
_geom_torsion_site_symmetry_2
_geom_torsion_site_symmetry_3
_geom_torsion_site_symmetry_4
_geom_torsion_publ_flag
C18 C1 C2 C3 -0.2(3) . . . . ?
C18 C1 C2 C19 -179.8(2) . . . . ?
C1 C2 C3 C4 -178.4(2) . . . . ?
C19 C2 C3 C4 1.1(4) . . . . ?
C1 C2 C3 C8 1.6(3) . . . . ?
C19 C2 C3 C8 -178.9(2) . . . . ?
C8 C3 C4 C5 0.6(4) . . . . ?
C2 C3 C4 C5 -179.5(2) . . . . ?
C3 C4 C5 C6 -0.2(4) . . . . ?
C4 C5 C6 C7 -0.1(4) . . . . ?
C5 C6 C7 C8 0.1(4) . . . . ?
C6 C7 C8 C3 0.2(4) . . . . ?
C6 C7 C8 C9 -179.5(2) . . . . ?
C4 C3 C8 C7 -0.5(3) . . . . ?
C2 C3 C8 C7 179.5(2) . . . . ?
C4 C3 C8 C9 179.21(19) . . . . ?
C2 C3 C8 C9 -0.7(3) . . . . ?
C7 C8 C9 C18 178.3(2) . . . . ?
C3 C8 C9 C18 -1.5(3) . . . . ?
C7 C8 C9 C10 -2.0(3) . . . . ?
C3 C8 C9 C10 178.34(19) . . . . ?
C18 C9 C10 C11 -2.4(3) . . . . ?
C8 C9 C10 C11 177.84(19) . . . . ?
C18 C9 C10 C20 173.20(19) . . . . ?
C8 C9 C10 C20 -6.6(3) . . . . ?
C9 C10 C11 C12 0.9(3) . . . . ?
C20 C10 C11 C12 -175.2(2) . . . . ?
C9 C10 C11 C25 178.4(2) . . . . ?
C20 C10 C11 C25 2.3(3) . . . . ?
C10 C11 C12 C17 0.7(3) . . . . ?
C25 C11 C12 C17 -176.9(2) . . . . ?
C10 C11 C12 C13 179.0(2) . . . . ?
C25 C11 C12 C13 1.4(3) . . . . ?
C17 C12 C13 C14 -0.3(4) . . . . ?
C11 C12 C13 C14 -178.6(2) . . . . ?
C12 C13 C14 C15 0.6(4) . . . . ?
C13 C14 C15 C16 -0.6(5) . . . . ?
C14 C15 C16 C17 0.3(4) . . . . ?
C13 C12 C17 C16 0.1(3) . . . . ?
C11 C12 C17 C16 178.4(2) . . . . ?
C13 C12 C17 C18 -179.0(2) . . . . ?
C11 C12 C17 C18 -0.7(3) . . . . ?
C15 C16 C17 C12 0.0(3) . . . . ?
C15 C16 C17 C18 179.0(2) . . . . ?
C10 C9 C18 C1 -177.05(18) . . . . ?
C8 C9 C18 C1 2.8(3) . . . . ?
C10 C9 C18 C17 2.4(3) . . . . ?
C8 C9 C18 C17 -177.80(17) . . . . ?
C2 C1 C18 C9 -2.0(3) . . . . ?
C2 C1 C18 C17 178.5(2) . . . . ?
C12 C17 C18 C9 -0.9(3) . . . . ?
C16 C17 C18 C9 -179.9(2) . . . . ?
C12 C17 C18 C1 178.53(19) . . . . ?
C16 C17 C18 C1 -0.5(3) . . . . ?
C1 C2 C19 O1 179.0(3) . . . . ?
C3 C2 C19 O1 -0.5(5) . . . . ?
C11 C10 C20 O2 90.6(3) . . . . ?
C9 C10 C20 O2 -85.3(3) . . . . ?
C11 C10 C20 C21 -84.6(3) . . . . ?
C9 C10 C20 C21 99.6(3) . . . . ?
O2 C20 C21 C22 11.5(4) . . . . ?
C10 C20 C21 C22 -173.5(2) . . . . ?
C20 C21 C22 C23 -175.7(3) . . . . ?
C21 C22 C23 C24 -178.7(3) . . . . ?
C25 C26 C27 C28 106.3(17) . . . . ?
C26 C27 C28 C29 66.5(11) . . . . ?
C27 C28 C29 C30 172.6(8) . . . . ?
C25 C26 C27A C28A -90.1(18) . . . . ?
C26 C27A C28A C29A -161(2) . . . . ?
C27A C28A C29A C30A -103(2) . . . . ?
